data_7036074
loop_
_publ_author_name
'Carter, Korey P.'
'Zulato, Cec\'ilia H F'
'Rodrigues, Emille M.'
'Pope, Simon J. A.'
'Sigoli, Fernando A.'
'Cahill, Christopher L.'

_publ_section_title
;
 Controlling dimensionality via a dual ligand strategy in
 Ln-thiophene-2,5-dicarboxylic acid-terpyridine coordination polymers.
;
_journal_issue 36
_journal_name_full 'Dalton transactions (Cambridge, England : 2003)'
_journal_page_first 15843
_journal_page_last 15854
_journal_paper_doi 10.1039/c5dt02596f
_journal_volume 44
_journal_year 2015
_chemical_formula_sum 'C48 H32 Gd2 N6 O14 S3'
_chemical_formula_weight 1327.47
_space_group_crystal_system triclinic
_space_group_IT_number 2
_space_group_name_Hall '-P 1'
_space_group_name_H-M_alt 'P -1'
_symmetry_cell_setting triclinic
_symmetry_Int_Tables_number 2
_symmetry_space_group_name_Hall '-P 1'
_symmetry_space_group_name_H-M 'P -1'
_atom_sites_solution_hydrogens geom
_audit_creation_method SHELXL-2014
_audit_update_record
;
2015-07-02 deposited with the CCDC.
2015-08-05 downloaded from the CCDC.
;
_cell_angle_alpha 110.286(5)
_cell_angle_beta 99.753(4)
_cell_angle_gamma 98.966(5)
_cell_formula_units_Z 2
_cell_length_a 9.998(6)
_cell_length_b 14.333(6)
_cell_length_c 18.542(7)
_cell_measurement_reflns_used 32952
_cell_measurement_temperature 293(2)
_cell_measurement_theta_max 55.890
_cell_measurement_theta_min 4.352
_cell_volume 2389(2)
_computing_cell_refinement 'SAINT, Bruker-AXS'
_computing_data_collection 'APEX, Bruker-AXS'
_computing_data_reduction 'SAINT, Bruker-AXS'
_computing_molecular_graphics 'WINGX (Farrugia, 2012)'
_computing_publication_material 'Crystal Maker (Palmer, 2009)'
_computing_structure_refinement 'SHELXL-2014 (Sheldrick, 2014)'
_computing_structure_solution 'SIR92 (Gualardi, 1994)'
_diffrn_ambient_temperature 293(2)
_diffrn_measured_fraction_theta_full 1.000
_diffrn_measured_fraction_theta_max 0.994
_diffrn_measurement_device_type 'Bruker APEX II CCD'
_diffrn_measurement_method 'omega scans'
_diffrn_radiation_probe x-ray
_diffrn_radiation_type MoK\a
_diffrn_radiation_wavelength 0.71073
_diffrn_reflns_av_R_equivalents 0.0343
_diffrn_reflns_av_unetI/netI 0.0414
_diffrn_reflns_laue_measured_fraction_full 1.000
_diffrn_reflns_laue_measured_fraction_max 0.994
_diffrn_reflns_limit_h_max 13
_diffrn_reflns_limit_h_min -13
_diffrn_reflns_limit_k_max 18
_diffrn_reflns_limit_k_min -18
_diffrn_reflns_limit_l_max 24
_diffrn_reflns_limit_l_min -24
_diffrn_reflns_number 32946
_diffrn_reflns_point_group_measured_fraction_full 1.000
_diffrn_reflns_point_group_measured_fraction_max 0.994
_diffrn_reflns_theta_full 25.500
_diffrn_reflns_theta_max 28.030
_diffrn_reflns_theta_min 1.557
_diffrn_source 'fine-focus sealed tube'
_exptl_absorpt_coefficient_mu 2.958
_exptl_absorpt_correction_T_max 0.7456
_exptl_absorpt_correction_T_min 0.6804
_exptl_absorpt_correction_type empirical
_exptl_absorpt_process_details 'SADABS, Bruker-AXS (2008)'
_exptl_crystal_colour Colorless
_exptl_crystal_density_diffrn 1.845
_exptl_crystal_description Plate
_exptl_crystal_F_000 1300
_exptl_crystal_size_max 0.20
_exptl_crystal_size_mid 0.15
_exptl_crystal_size_min 0.09
_refine_diff_density_max 1.416
_refine_diff_density_min -0.826
_refine_diff_density_rms 0.115
_refine_ls_extinction_method none
_refine_ls_goodness_of_fit_ref 1.019
_refine_ls_hydrogen_treatment constr
_refine_ls_matrix_type full
_refine_ls_number_parameters 658
_refine_ls_number_reflns 11491
_refine_ls_number_restraints 6
_refine_ls_restrained_S_all 1.026
_refine_ls_R_factor_all 0.0430
_refine_ls_R_factor_gt 0.0299
_refine_ls_shift/su_max 0.003
_refine_ls_shift/su_mean 0.000
_refine_ls_structure_factor_coef Fsqd
_refine_ls_weighting_details 'w=1/[\s^2^(Fo^2^)+(0.0238P)^2^+2.6668P] where P=(Fo^2^+2Fc^2^)/3'
_refine_ls_weighting_scheme calc
_refine_ls_wR_factor_gt 0.0620
_refine_ls_wR_factor_ref 0.0681
_reflns_Friedel_coverage 0.000
_reflns_number_gt 9206
_reflns_number_total 11491
_reflns_threshold_expression 'I > 2\s(I)'
_cod_data_source_file c5dt02596f2.cif
_cod_data_source_block Compound_4
_cod_depositor_comments 'Adding full bibliography for 7036071--7036081.cif.'
_cod_database_code 7036074
_shelx_space_group_comment
;
The symmetry employed for this shelxl refinement is uniquely defined
by the following loop, which should always be used as a source of
symmetry information in preference to the above space-group names.
They are only intended as comments.
;
_shelxl_version_number 2013-4

loop_
_space_group_symop_operation_xyz
'x, y, z'
'-x, -y, -z'

loop_
_atom_site_label
_atom_site_type_symbol
_atom_site_fract_x
_atom_site_fract_y
_atom_site_fract_z
_atom_site_U_iso_or_equiv
_atom_site_adp_type
_atom_site_occupancy
_atom_site_site_symmetry_order
_atom_site_calc_flag
_atom_site_refinement_flags_posn
_atom_site_refinement_flags_adp
S1 S 0.64933(10) 0.21918(8) 0.67818(6) 0.0289(2) Uani 1 1 d . .
S2 S 1.14837(10) 0.20429(7) 0.17396(6) 0.0268(2) Uani 1 1 d . .
O3 O 0.5106(3) 0.23582(19) 0.81060(14) 0.0262(6) Uani 1 1 d . .
O6 O 1.0018(3) 0.2282(2) 0.30565(15) 0.0304(6) Uani 1 1 d . .
O4 O 0.6373(3) 0.38753(19) 0.89371(15) 0.0292(6) Uani 1 1 d . .
O5 O 1.1464(3) 0.3713(2) 0.39156(15) 0.0350(7) Uani 1 1 d . .
O7 O 0.4003(3) 0.2609(2) 1.04618(15) 0.0315(6) Uani 1 1 d . .
O8 O 0.2323(3) 0.1236(2) 1.02417(16) 0.0328(6) Uani 1 1 d . .
C37 C 1.1067(4) 0.3024(3) 0.3238(2) 0.0255(8) Uani 1 1 d . .
S3 S 0.24207(11) 0.43578(7) 0.71974(5) 0.0280(2) Uani 1 1 d . .
N4 N 0.7118(3) 0.1930(2) 0.36661(18) 0.0271(7) Uani 1 1 d . .
N2 N 0.4126(3) 0.1089(2) 0.89454(17) 0.0202(6) Uani 1 1 d . .
N1 N 0.2024(3) 0.1995(2) 0.86576(18) 0.0265(7) Uani 1 1 d . .
N5 N 0.9121(3) 0.0944(2) 0.39456(17) 0.0220(6) Uani 1 1 d . .
N3 N 0.6681(3) 0.2363(2) 0.96729(18) 0.0265(7) Uani 1 1 d . .
N6 N 1.1708(3) 0.2161(3) 0.4695(2) 0.0321(8) Uani 1 1 d . .
C20 C 0.6812(4) 0.3219(3) 0.7669(2) 0.0263(8) Uani 1 1 d . .
C38 C 1.1839(4) 0.3054(3) 0.2633(2) 0.0252(8) Uani 1 1 d . .
C42 C 0.3042(4) 0.2099(3) 1.0647(2) 0.0230(8) Uani 1 1 d . .
C41 C 0.2795(4) 0.2637(3) 1.1446(2) 0.0255(8) Uani 1 1 d . .
C21 C 0.6047(4) 0.3143(3) 0.8268(2) 0.0222(7) Uani 1 1 d . .
C17 C 0.7675(4) 0.2848(3) 0.6462(2) 0.0334(9) Uani 1 1 d . .
O2 O 0.7332(4) 0.1386(3) 0.52841(19) 0.0505(8) Uani 1 1 d . .
C16 C 0.7923(5) 0.2309(4) 0.5652(2) 0.0393(10) Uani 1 1 d . .
C19 C 0.7798(5) 0.4017(3) 0.7706(3) 0.0409(11) Uani 1 1 d . .
H19 H 0.8114 0.4634 0.8141 0.049 Uiso 1 1 calc R U
C40 C 0.3464(4) 0.3577(3) 1.2019(2) 0.0355(10) Uani 1 1 d . .
H40 H 0.4199 0.4013 1.1966 0.043 Uiso 1 1 calc R U
O12 O 0.3557(3) 0.39540(19) 0.86371(15) 0.0296(6) Uani 1 1 d . .
C48 C 1.1393(3) 0.5092(3) 0.6054(2) 0.0204(7) Uani 1 1 d . .
C6 C 0.2828(4) 0.0480(3) 0.8607(2) 0.0242(8) Uani 1 1 d . .
C43 C 0.3588(3) 0.4884(3) 0.8813(2) 0.0186(7) Uani 1 1 d . .
C26 C 0.6733(4) 0.0899(3) 0.3396(2) 0.0262(8) Uani 1 1 d . .
C11 C 0.6588(4) 0.1355(3) 0.9476(2) 0.0261(8) Uani 1 1 d . .
C27 C 0.7818(4) 0.0372(3) 0.3593(2) 0.0260(8) Uani 1 1 d . .
C31 C 1.0137(4) 0.0493(3) 0.4130(2) 0.0271(8) Uani 1 1 d . .
C5 C 0.1708(4) 0.0961(3) 0.8393(2) 0.0231(8) Uani 1 1 d . .
C44 C 0.2998(4) 0.5199(3) 0.8159(2) 0.0221(7) Uani 1 1 d . .
C32 C 1.1573(4) 0.1145(3) 0.4470(2) 0.0289(9) Uani 1 1 d . .
C7 C 0.2556(5) -0.0557(3) 0.8479(2) 0.0358(10) Uani 1 1 d . .
H7 H 0.1662 -0.0968 0.8238 0.043 Uiso 1 1 calc R U
C10 C 0.5170(4) 0.0678(3) 0.9146(2) 0.0267(8) Uani 1 1 d . .
C1 C 0.1013(4) 0.2448(3) 0.8479(3) 0.0375(10) Uani 1 1 d . .
H1 H 0.1222 0.3159 0.8667 0.045 Uiso 1 1 calc R U
C28 C 0.7493(5) -0.0677(3) 0.3418(3) 0.0389(10) Uani 1 1 d . .
H28 H 0.6591 -0.1067 0.3162 0.047 Uiso 1 1 calc R U
C46 C 0.2274(4) 0.6213(3) 0.7519(2) 0.0329(9) Uani 1 1 d . .
H46 H 0.2100 0.6813 0.7475 0.040 Uiso 1 1 calc R U
C47 C 0.1981(4) 0.5295(3) 0.6887(2) 0.0242(8) Uani 1 1 d . .
C22 C 0.6138(4) 0.2426(3) 0.3525(3) 0.0390(10) Uani 1 1 d . .
H22 H 0.6378 0.3137 0.3729 0.047 Uiso 1 1 calc R U
C4 C 0.0386(4) 0.0393(3) 0.7937(2) 0.0383(10) Uani 1 1 d . .
H4 H 0.0183 -0.0317 0.7755 0.046 Uiso 1 1 calc R U
C9 C 0.4947(5) -0.0347(3) 0.9051(3) 0.0423(11) Uani 1 1 d . .
H9 H 0.5680 -0.0613 0.9215 0.051 Uiso 1 1 calc R U
C2 C -0.0306(4) 0.1932(4) 0.8038(3) 0.0449(11) Uani 1 1 d . .
H2 H -0.0974 0.2282 0.7932 0.054 Uiso 1 1 calc R U
C25 C 0.5391(4) 0.0339(4) 0.2941(3) 0.0406(11) Uani 1 1 d . .
C15 C 0.7971(4) 0.2987(3) 0.9958(3) 0.0376(10) Uani 1 1 d . .
H15 H 0.8051 0.3686 1.0098 0.045 Uiso 1 1 calc R U
C8 C 0.3621(5) -0.0958(3) 0.8712(3) 0.0442(12) Uani 1 1 d . .
H8 H 0.3452 -0.1644 0.8642 0.053 Uiso 1 1 calc R U
C33 C 1.2737(5) 0.0734(4) 0.4545(3) 0.0455(12) Uani 1 1 d . .
H33 H 1.2633 0.0031 0.4386 0.055 Uiso 1 1 calc R U
C36 C 1.2995(4) 0.2772(4) 0.5003(3) 0.0465(12) Uani 1 1 d . .
H36 H 1.3086 0.3474 0.5165 0.056 Uiso 1 1 calc R U
C30 C 0.9864(5) -0.0544(3) 0.3993(3) 0.0381(10) Uani 1 1 d . .
H30 H 1.0573 -0.0837 0.4144 0.046 Uiso 1 1 calc R U
C3 C -0.0620(4) 0.0883(4) 0.7756(3) 0.0462(12) Uani 1 1 d . .
H3 H -0.1504 0.0508 0.7446 0.055 Uiso 1 1 calc R U
C39 C 1.2922(4) 0.3812(3) 0.2694(2) 0.0352(10) Uani 1 1 d . .
H39 H 1.3263 0.4419 0.3137 0.042 Uiso 1 1 calc R U
C45 C 0.2856(5) 0.6150(3) 0.8228(2) 0.0336(10) Uani 1 1 d . .
H45 H 0.3125 0.6709 0.8709 0.040 Uiso 1 1 calc R U
C35 C 1.4182(5) 0.2412(4) 0.5091(3) 0.0505(13) Uani 1 1 d . .
H35 H 1.5057 0.2859 0.5304 0.061 Uiso 1 1 calc R U
C29 C 0.8537(5) -0.1125(3) 0.3632(3) 0.0433(11) Uani 1 1 d . .
H29 H 0.8338 -0.1821 0.3532 0.052 Uiso 1 1 calc R U
C14 C 0.9174(5) 0.2640(4) 1.0053(3) 0.0471(12) Uani 1 1 d . .
H14 H 1.0041 0.3098 1.0251 0.057 Uiso 1 1 calc R U
C23 C 0.4782(4) 0.1930(4) 0.3088(3) 0.0484(12) Uani 1 1 d . .
H23 H 0.4130 0.2301 0.3000 0.058 Uiso 1 1 calc R U
C12 C 0.7782(5) 0.0962(4) 0.9558(3) 0.0439(11) Uani 1 1 d . .
H12 H 0.7693 0.0262 0.9414 0.053 Uiso 1 1 calc R U
O1 O 0.8662(4) 0.2853(3) 0.5414(2) 0.0771(13) Uani 1 1 d . U
O11 O 0.5956(3) 0.44363(19) 1.05046(14) 0.0277(6) Uani 1 1 d . .
O9 O 1.1120(3) 0.41887(19) 0.55655(14) 0.0301(6) Uani 1 1 d . .
O10 O 0.8763(3) 0.4156(2) 0.41283(16) 0.0323(6) Uani 1 1 d . .
OW1 O 0.2853(3) 0.4043(2) 1.01262(17) 0.0357(7) Uani 1 1 d . .
C34 C 1.4045(5) 0.1383(4) 0.4859(3) 0.0529(13) Uani 1 1 d . .
H34 H 1.4832 0.1118 0.4911 0.064 Uiso 1 1 calc R U
C24 C 0.4423(5) 0.0882(4) 0.2791(3) 0.0534(13) Uani 1 1 d . .
H24 H 0.3526 0.0535 0.2486 0.064 Uiso 1 1 calc R U
C18 C 0.8283(5) 0.3800(4) 0.7009(3) 0.0474(12) Uani 1 1 d . .
H18 H 0.8951 0.4262 0.6933 0.057 Uiso 1 1 calc R U
C13 C 0.9081(5) 0.1616(4) 0.9852(3) 0.0509(13) Uani 1 1 d . .
H13 H 0.9880 0.1367 0.9914 0.061 Uiso 1 1 calc R U
OW2 O 0.6337(7) 0.4586(4) 0.5222(4) 0.177(3) Uani 1 1 d . .
Gd2 Gd 0.96358(2) 0.29145(2) 0.44126(2) 0.01721(5) Uani 1 1 d . .
Gd1 Gd 0.45026(2) 0.30456(2) 0.94079(2) 0.01545(5) Uani 1 1 d . .

loop_
_atom_site_aniso_label
_atom_site_aniso_U_11
_atom_site_aniso_U_22
_atom_site_aniso_U_33
_atom_site_aniso_U_23
_atom_site_aniso_U_13
_atom_site_aniso_U_12
S1 0.0328(5) 0.0343(5) 0.0198(5) 0.0087(4) 0.0101(4) 0.0082(4)
S2 0.0284(5) 0.0295(5) 0.0217(5) 0.0086(4) 0.0113(4) 0.0017(4)
O3 0.0326(15) 0.0226(13) 0.0207(14) 0.0059(11) 0.0110(11) -0.0006(11)
O6 0.0312(15) 0.0322(15) 0.0219(14) 0.0048(12) 0.0107(12) -0.0014(12)
O4 0.0365(15) 0.0267(14) 0.0190(14) 0.0035(11) 0.0117(12) -0.0007(12)
O5 0.0362(16) 0.0349(15) 0.0202(14) -0.0010(12) 0.0107(12) -0.0071(13)
O7 0.0421(16) 0.0341(15) 0.0241(14) 0.0146(12) 0.0173(13) 0.0064(13)
O8 0.0385(16) 0.0274(15) 0.0296(15) 0.0061(12) 0.0143(13) 0.0040(13)
C37 0.028(2) 0.031(2) 0.022(2) 0.0123(17) 0.0101(16) 0.0086(17)
S3 0.0436(6) 0.0187(4) 0.0173(5) 0.0050(4) -0.0023(4) 0.0097(4)
N4 0.0222(16) 0.0302(17) 0.0279(18) 0.0124(14) 0.0034(14) 0.0037(14)
N2 0.0262(16) 0.0180(14) 0.0177(15) 0.0078(12) 0.0073(12) 0.0043(12)
N1 0.0222(16) 0.0245(16) 0.0276(17) 0.0077(14) 0.0013(13) 0.0011(13)
N5 0.0270(16) 0.0197(15) 0.0167(15) 0.0047(12) 0.0048(13) 0.0042(13)
N3 0.0272(17) 0.0281(17) 0.0227(17) 0.0082(14) 0.0044(14) 0.0078(14)
N6 0.0248(17) 0.0315(18) 0.0341(19) 0.0077(15) 0.0006(15) 0.0079(15)
C20 0.033(2) 0.031(2) 0.022(2) 0.0122(17) 0.0141(17) 0.0119(17)
C38 0.029(2) 0.0276(19) 0.0210(19) 0.0087(16) 0.0110(16) 0.0069(16)
C42 0.028(2) 0.028(2) 0.0229(19) 0.0166(16) 0.0107(16) 0.0138(17)
C41 0.026(2) 0.029(2) 0.025(2) 0.0133(17) 0.0111(16) 0.0063(16)
C21 0.0255(19) 0.0242(18) 0.0205(19) 0.0102(15) 0.0103(15) 0.0073(16)
C17 0.027(2) 0.053(3) 0.027(2) 0.021(2) 0.0147(18) 0.008(2)
O2 0.068(2) 0.048(2) 0.041(2) 0.0158(17) 0.0230(17) 0.0199(18)
C16 0.040(3) 0.055(3) 0.026(2) 0.017(2) 0.012(2) 0.011(2)
C19 0.052(3) 0.035(2) 0.030(2) 0.0058(19) 0.022(2) -0.004(2)
C40 0.041(2) 0.029(2) 0.038(2) 0.0128(19) 0.020(2) -0.0004(19)
O12 0.0432(17) 0.0216(13) 0.0254(14) 0.0110(11) 0.0046(12) 0.0103(12)
C48 0.0177(17) 0.0238(18) 0.0192(18) 0.0085(15) 0.0013(14) 0.0060(15)
C6 0.033(2) 0.0184(17) 0.0189(19) 0.0055(15) 0.0081(16) 0.0015(16)
C43 0.0178(17) 0.0205(17) 0.0192(18) 0.0101(14) 0.0046(14) 0.0030(14)
C26 0.0248(19) 0.030(2) 0.023(2) 0.0099(17) 0.0071(16) 0.0013(16)
C11 0.030(2) 0.032(2) 0.0215(19) 0.0129(16) 0.0077(16) 0.0118(17)
C27 0.029(2) 0.0265(19) 0.0187(19) 0.0060(16) 0.0078(16) 0.0002(16)
C31 0.032(2) 0.028(2) 0.024(2) 0.0107(16) 0.0090(17) 0.0127(17)
C5 0.0227(18) 0.0244(18) 0.0175(18) 0.0054(15) 0.0046(15) -0.0018(15)
C44 0.0281(19) 0.0215(18) 0.0132(17) 0.0053(14) 0.0014(14) 0.0030(15)
C32 0.031(2) 0.034(2) 0.023(2) 0.0108(17) 0.0030(16) 0.0135(18)
C7 0.043(2) 0.0204(19) 0.036(2) 0.0055(18) 0.008(2) -0.0030(18)
C10 0.036(2) 0.0253(19) 0.0213(19) 0.0104(16) 0.0070(16) 0.0107(17)
C1 0.030(2) 0.033(2) 0.043(3) 0.011(2) -0.0013(19) 0.0095(19)
C28 0.048(3) 0.021(2) 0.041(3) 0.0080(19) 0.012(2) -0.0039(19)
C46 0.055(3) 0.0191(18) 0.020(2) 0.0061(16) -0.0009(18) 0.0104(18)
C47 0.032(2) 0.0229(18) 0.0189(19) 0.0100(15) 0.0041(16) 0.0081(16)
C22 0.029(2) 0.042(3) 0.048(3) 0.022(2) 0.006(2) 0.009(2)
C4 0.029(2) 0.035(2) 0.035(2) 0.0041(19) 0.0007(19) -0.0103(19)
C9 0.057(3) 0.027(2) 0.042(3) 0.013(2) 0.004(2) 0.016(2)
C2 0.027(2) 0.055(3) 0.049(3) 0.020(2) -0.001(2) 0.010(2)
C25 0.030(2) 0.051(3) 0.032(2) 0.015(2) 0.0005(19) -0.004(2)
C15 0.029(2) 0.037(2) 0.041(3) 0.012(2) 0.0011(19) 0.0048(19)
C8 0.071(3) 0.0162(19) 0.041(3) 0.0107(19) 0.005(2) 0.006(2)
C33 0.043(3) 0.041(3) 0.058(3) 0.021(2) 0.010(2) 0.024(2)
C36 0.029(2) 0.039(3) 0.057(3) 0.008(2) -0.004(2) 0.007(2)
C30 0.050(3) 0.026(2) 0.042(3) 0.015(2) 0.012(2) 0.014(2)
C3 0.019(2) 0.059(3) 0.046(3) 0.015(2) -0.002(2) -0.007(2)
C39 0.039(2) 0.028(2) 0.032(2) 0.0040(18) 0.0157(19) 0.0011(18)
C45 0.055(3) 0.0225(19) 0.022(2) 0.0093(16) 0.0022(19) 0.0120(19)
C35 0.027(2) 0.052(3) 0.064(3) 0.019(3) -0.004(2) 0.008(2)
C29 0.063(3) 0.026(2) 0.046(3) 0.017(2) 0.020(2) 0.009(2)
C14 0.024(2) 0.062(3) 0.048(3) 0.018(3) 0.000(2) 0.010(2)
C23 0.025(2) 0.063(3) 0.063(3) 0.033(3) 0.006(2) 0.012(2)
C12 0.044(3) 0.044(3) 0.054(3) 0.023(2) 0.012(2) 0.025(2)
O1 0.080(2) 0.087(3) 0.043(2) 0.0088(18) 0.0345(19) -0.027(2)
O11 0.0379(15) 0.0233(13) 0.0148(13) 0.0054(11) -0.0021(11) 0.0010(12)
O9 0.0404(16) 0.0237(14) 0.0164(13) 0.0020(11) -0.0039(12) 0.0049(12)
O10 0.0412(16) 0.0281(14) 0.0297(15) 0.0157(12) 0.0007(13) 0.0118(13)
OW1 0.0371(16) 0.0240(14) 0.0427(17) 0.0079(13) 0.0127(14) 0.0061(12)
C34 0.033(3) 0.072(4) 0.059(3) 0.028(3) 0.006(2) 0.027(3)
C24 0.023(2) 0.070(4) 0.058(3) 0.028(3) -0.005(2) -0.007(2)
C18 0.048(3) 0.051(3) 0.039(3) 0.015(2) 0.023(2) -0.006(2)
C13 0.035(3) 0.067(3) 0.056(3) 0.026(3) 0.006(2) 0.025(3)
OW2 0.210(7) 0.094(4) 0.155(6) -0.021(4) 0.093(5) -0.065(4)
Gd2 0.01993(9) 0.01777(9) 0.01245(9) 0.00471(7) 0.00322(7) 0.00347(7)
Gd1 0.01849(9) 0.01501(8) 0.01176(9) 0.00484(7) 0.00347(7) 0.00172(7)

loop_
_atom_type_symbol
_atom_type_description
_atom_type_scat_dispersion_real
_atom_type_scat_dispersion_imag
_atom_type_scat_source
C C 0.0033 0.0016 'International Tables Vol C Tables 4.2.6.8 and 6.1.1.4'
H H 0.0000 0.0000 'International Tables Vol C Tables 4.2.6.8 and 6.1.1.4'
N N 0.0061 0.0033 'International Tables Vol C Tables 4.2.6.8 and 6.1.1.4'
O O 0.0106 0.0060 'International Tables Vol C Tables 4.2.6.8 and 6.1.1.4'
S S 0.1246 0.1234 'International Tables Vol C Tables 4.2.6.8 and 6.1.1.4'
Gd Gd -0.1653 3.9035 'International Tables Vol C Tables 4.2.6.8 and 6.1.1.4'

loop_
_geom_angle_atom_site_label_1
_geom_angle_atom_site_label_2
_geom_angle_atom_site_label_3
_geom_angle
_geom_angle_site_symmetry_1
_geom_angle_site_symmetry_3
C17 S1 C20 91.2(2) . .
C38 S2 C41 91.85(18) . 1_654
C21 O3 Gd1 93.1(2) . .
C37 O6 Gd2 92.4(2) . .
C21 O4 Gd1 92.4(2) . .
C37 O5 Gd2 93.0(2) . .
C42 O7 Gd1 141.9(2) . .
O5 C37 O6 121.7(3) . .
O5 C37 C38 119.4(3) . .
O6 C37 C38 118.8(3) . .
O5 C37 Gd2 60.88(19) . .
O6 C37 Gd2 60.88(18) . .
C38 C37 Gd2 177.9(3) . .
C44 S3 C47 91.95(17) . .
C22 N4 C26 117.5(3) . .
C22 N4 Gd2 120.8(3) . .
C26 N4 Gd2 121.7(2) . .
C10 N2 C6 118.9(3) . .
C10 N2 Gd1 120.0(2) . .
C6 N2 Gd1 120.2(2) . .
C1 N1 C5 117.7(3) . .
C1 N1 Gd1 120.9(3) . .
C5 N1 Gd1 121.3(2) . .
C27 N5 C31 119.1(3) . .
C27 N5 Gd2 120.8(2) . .
C31 N5 Gd2 119.7(2) . .
C11 N3 C15 117.4(3) . .
C11 N3 Gd1 120.9(2) . .
C15 N3 Gd1 121.5(3) . .
C36 N6 C32 118.4(3) . .
C36 N6 Gd2 119.7(3) . .
C32 N6 Gd2 121.5(3) . .
C19 C20 C21 129.0(4) . .
C19 C20 S1 111.6(3) . .
C21 C20 S1 119.5(3) . .
C39 C38 C37 127.5(4) . .
C39 C38 S2 111.3(3) . .
C37 C38 S2 121.1(3) . .
O8 C42 O7 127.0(3) . .
O8 C42 C41 118.1(3) . .
O7 C42 C41 114.9(3) . .
C40 C41 C42 130.0(3) . .
C40 C41 S2 111.1(3) . 1_456
C42 C41 S2 118.9(3) . 1_456
O3 C21 O4 121.9(3) . .
O3 C21 C20 119.7(3) . .
O4 C21 C20 118.4(3) . .
O3 C21 Gd1 60.72(18) . .
O4 C21 Gd1 61.29(18) . .
C20 C21 Gd1 177.7(3) . .
C18 C17 C16 129.9(4) . .
C18 C17 S1 112.0(3) . .
C16 C17 S1 118.1(3) . .
O1 C16 O2 126.7(4) . .
O1 C16 C17 115.2(4) . .
O2 C16 C17 118.0(4) . .
C20 C19 C18 112.2(4) . .
C41 C40 C39 112.8(4) . 1_456
C43 O12 Gd1 131.4(2) . .
O9 C48 O10 124.1(3) . 2_766
O9 C48 C47 118.0(3) . 1_655
O10 C48 C47 117.9(3) 2_766 1_655
N2 C6 C7 121.4(4) . .
N2 C6 C5 117.2(3) . .
C7 C6 C5 121.3(4) . .
O12 C43 O11 125.0(3) . 2_667
O12 C43 C44 117.2(3) . .
O11 C43 C44 117.8(3) 2_667 .
N4 C26 C25 122.8(4) . .
N4 C26 C27 116.4(3) . .
C25 C26 C27 120.7(4) . .
N3 C11 C12 121.5(4) . .
N3 C11 C10 116.8(3) . .
C12 C11 C10 121.7(4) . .
N5 C27 C28 121.6(4) . .
N5 C27 C26 117.3(3) . .
C28 C27 C26 121.1(4) . .
N5 C31 C30 121.7(4) . .
N5 C31 C32 117.0(3) . .
C30 C31 C32 121.2(3) . .
N1 C5 C4 120.9(4) . .
N1 C5 C6 116.8(3) . .
C4 C5 C6 122.3(4) . .
C45 C44 C43 126.8(3) . .
C45 C44 S3 111.0(3) . .
C43 C44 S3 122.3(3) . .
N6 C32 C33 121.0(4) . .
N6 C32 C31 116.9(3) . .
C33 C32 C31 122.1(4) . .
C8 C7 C6 119.0(4) . .
N2 C10 C9 121.9(4) . .
N2 C10 C11 117.4(3) . .
C9 C10 C11 120.7(4) . .
N1 C1 C2 124.1(4) . .
C29 C28 C27 118.7(4) . .
C47 C46 C45 112.6(3) . .
C46 C47 C48 127.1(3) . 1_455
C46 C47 S3 110.5(3) . .
C48 C47 S3 122.4(3) 1_455 .
N4 C22 C23 123.1(4) . .
C3 C4 C5 119.8(4) . .
C8 C9 C10 118.7(4) . .
C1 C2 C3 118.3(4) . .
C24 C25 C26 117.6(4) . .
N3 C15 C14 123.2(4) . .
C7 C8 C9 120.0(4) . .
C34 C33 C32 119.2(4) . .
N6 C36 C35 123.3(4) . .
C29 C30 C31 119.0(4) . .
C2 C3 C4 119.2(4) . .
C38 C39 C40 112.9(4) . 1_654
C44 C45 C46 113.9(4) . .
C34 C35 C36 118.3(5) . .
C30 C29 C28 119.8(4) . .
C13 C14 C15 119.4(4) . .
C24 C23 C22 118.6(4) . .
C13 C12 C11 119.8(4) . .
C16 O1 Gd2 145.7(3) . .
C43 O11 Gd1 161.4(2) 2_667 .
C48 O9 Gd2 147.5(2) . .
C48 O10 Gd2 164.4(3) 2_766 .
C35 C34 C33 119.8(4) . .
C23 C24 C25 120.2(4) . .
C17 C18 C19 113.0(4) . .
C14 C13 C12 118.6(4) . .
O1 Gd2 O10 101.25(14) . .
O1 Gd2 O9 74.24(12) . .
O10 Gd2 O9 88.62(10) . .
O1 Gd2 O6 156.15(12) . .
O10 Gd2 O6 88.01(10) . .
O9 Gd2 O6 128.42(9) . .
O1 Gd2 O5 150.70(11) . .
O10 Gd2 O5 75.86(10) . .
O9 Gd2 O5 76.53(10) . .
O6 Gd2 O5 52.82(9) . .
O1 Gd2 N6 99.42(15) . .
O10 Gd2 N6 149.51(11) . .
O9 Gd2 N6 75.72(10) . .
O6 Gd2 N6 81.91(10) . .
O5 Gd2 N6 75.13(11) . .
O1 Gd2 N4 78.21(13) . .
O10 Gd2 N4 79.28(10) . .
O9 Gd2 N4 147.04(10) . .
O6 Gd2 N4 82.07(10) . .
O5 Gd2 N4 128.37(10) . .
N6 Gd2 N4 127.09(11) . .
O1 Gd2 N5 84.91(13) . .
O10 Gd2 N5 140.08(10) . .
O9 Gd2 N5 130.44(9) . .
O6 Gd2 N5 74.24(9) . .
O5 Gd2 N5 116.36(9) . .
N6 Gd2 N5 63.87(10) . .
N4 Gd2 N5 63.27(10) . .
O1 Gd2 C37 175.46(13) . .
O10 Gd2 C37 81.26(10) . .
O9 Gd2 C37 102.16(11) . .
O6 Gd2 C37 26.72(10) . .
O5 Gd2 C37 26.10(9) . .
N6 Gd2 C37 76.84(11) . .
N4 Gd2 C37 106.06(11) . .
N5 Gd2 C37 95.60(10) . .
O11 Gd1 O7 78.72(10) . .
O11 Gd1 O12 99.53(9) . .
O7 Gd1 O12 136.45(9) . .
O11 Gd1 O3 123.38(9) . .
O7 Gd1 O3 143.05(9) . .
O12 Gd1 O3 73.69(9) . .
O11 Gd1 O4 72.16(9) . .
O7 Gd1 O4 144.59(9) . .
O12 Gd1 O4 69.48(10) . .
O3 Gd1 O4 52.48(8) . .
O11 Gd1 N1 148.09(10) . .
O7 Gd1 N1 85.01(10) . .
O12 Gd1 N1 73.97(10) . .
O3 Gd1 N1 85.48(10) . .
O4 Gd1 N1 130.04(10) . .
O11 Gd1 N3 78.14(10) . .
O7 Gd1 N3 83.24(10) . .
O12 Gd1 N3 139.60(10) . .
O3 Gd1 N3 74.49(9) . .
O4 Gd1 N3 71.56(10) . .
N1 Gd1 N3 127.17(10) . .
O11 Gd1 N2 134.25(9) . .
O7 Gd1 N2 72.96(9) . .
O12 Gd1 N2 125.73(9) . .
O3 Gd1 N2 70.82(9) . .
O4 Gd1 N2 114.61(9) . .
N1 Gd1 N2 63.65(9) . .
N3 Gd1 N2 63.64(10) . .
O11 Gd1 OW1 74.11(10) . .
O7 Gd1 OW1 66.15(9) . .
O12 Gd1 OW1 71.52(9) . .
O3 Gd1 OW1 143.34(9) . .
O4 Gd1 OW1 122.12(9) . .
N1 Gd1 OW1 74.23(10) . .
N3 Gd1 OW1 141.85(10) . .
N2 Gd1 OW1 122.71(9) . .
O11 Gd1 C21 98.07(11) . .
O7 Gd1 C21 154.88(10) . .
O12 Gd1 C21 68.65(10) . .
O3 Gd1 C21 26.15(9) . .
O4 Gd1 C21 26.35(9) . .
N1 Gd1 C21 107.87(11) . .
N3 Gd1 C21 71.76(10) . .
N2 Gd1 C21 93.12(10) . .
OW1 Gd1 C21 137.41(10) . .

loop_
_geom_bond_atom_site_label_1
_geom_bond_atom_site_label_2
_geom_bond_distance
_geom_bond_site_symmetry_2
S1 C17 1.706(4) .
S1 C20 1.723(4) .
S2 C38 1.716(4) .
S2 C41 1.719(4) 1_654
O3 C21 1.257(4) .
O3 Gd1 2.488(3) .
O6 C37 1.276(4) .
O6 Gd2 2.479(3) .
O4 C21 1.265(4) .
O4 Gd1 2.500(3) .
O5 C37 1.249(4) .
O5 Gd2 2.480(3) .
O7 C42 1.282(4) .
O7 Gd1 2.354(3) .
O8 C42 1.227(4) .
C37 C38 1.474(5) .
C37 Gd2 2.835(4) .
S3 C44 1.707(4) .
S3 C47 1.721(4) .
N4 C22 1.340(5) .
N4 C26 1.352(5) .
N4 Gd2 2.569(3) .
N2 C10 1.336(4) .
N2 C6 1.353(5) .
N2 Gd1 2.576(3) .
N1 C1 1.340(5) .
N1 C5 1.353(5) .
N1 Gd1 2.562(3) .
N5 C27 1.344(5) .
N5 C31 1.344(4) .
N5 Gd2 2.586(3) .
N3 C11 1.345(5) .
N3 C15 1.351(5) .
N3 Gd1 2.565(3) .
N6 C36 1.342(5) .
N6 C32 1.345(5) .
N6 Gd2 2.541(3) .
C20 C19 1.362(5) .
C20 C21 1.476(5) .
C38 C39 1.368(5) .
C42 C41 1.498(5) .
C41 C40 1.370(5) .
C41 S2 1.719(4) 1_456
C21 Gd1 2.848(4) .
C17 C18 1.354(6) .
C17 C16 1.514(6) .
O2 C16 1.247(5) .
C16 O1 1.233(5) .
C19 C18 1.407(6) .
C40 C39 1.403(5) 1_456
O12 C43 1.252(4) .
O12 Gd1 2.418(2) .
C48 O9 1.251(4) .
C48 O10 1.260(4) 2_766
C48 C47 1.464(5) 1_655
C6 C7 1.395(5) .
C6 C5 1.473(5) .
C43 O11 1.252(4) 2_667
C43 C44 1.497(5) .
C26 C25 1.402(5) .
C26 C27 1.481(5) .
C11 C12 1.404(5) .
C11 C10 1.480(5) .
C27 C28 1.395(5) .
C31 C30 1.392(5) .
C31 C32 1.483(5) .
C5 C4 1.391(5) .
C44 C45 1.356(5) .
C32 C33 1.391(5) .
C7 C8 1.363(6) .
C10 C9 1.395(5) .
C1 C2 1.366(6) .
C28 C29 1.380(6) .
C46 C47 1.373(5) .
C46 C45 1.385(5) .
C47 C48 1.464(5) 1_455
C22 C23 1.389(6) .
C4 C3 1.373(6) .
C9 C8 1.376(6) .
C2 C3 1.373(7) .
C25 C24 1.384(7) .
C15 C14 1.379(6) .
C33 C34 1.379(7) .
C36 C35 1.374(6) .
C30 C29 1.368(6) .
C39 C40 1.403(5) 1_654
C35 C34 1.362(7) .
C14 C13 1.367(7) .
C23 C24 1.371(7) .
C12 C13 1.375(7) .
O1 Gd2 2.259(3) .
O11 C43 1.252(4) 2_667
O11 Gd1 2.346(3) .
O9 Gd2 2.341(3) .
O10 C48 1.260(4) 2_766
O10 Gd2 2.277(3) .
OW1 Gd1 2.587(3) .
